data_2215917
loop_
_publ_author_name
'Ollevier, Thierry'
'Bouchard, Jean-Emmanuel'
'Desyroy, Valerie'
'Tessier, Christian'

_publ_section_title (<i>RS</i>,<i>RS</i>)-5-[Hydroxy(4-methylphenyl)methyl]furan-2(5<i>H</i>)-one
_journal_coeditor_code GK2106
_journal_issue 11
_journal_name_full 'Acta Crystallographica Section E'
_journal_page_first o4298
_journal_page_last o4298
_journal_paper_doi 10.1107/S1600536807048817
_journal_volume 63
_journal_year 2007
_chemical_formula_iupac 'C12 H12 O3'
_chemical_formula_moiety 'C12 H12 O3'
_chemical_formula_sum 'C12 H12 O3'
_chemical_formula_weight 204.22
_chemical_melting_point 413
_chemical_name_systematic
;
(RS,RS)-5-[Hydroxy(4-methylphenyl)methyl]furan-2(5<i>H</i>)-one
;
_space_group_IT_number 33
_symmetry_cell_setting orthorhombic
_symmetry_space_group_name_Hall 'P 2c -2n'
_symmetry_space_group_name_H-M 'P n a 21'
_atom_sites_solution_hydrogens geom
_atom_sites_solution_primary direct
_atom_sites_solution_secondary difmap
_audit_creation_method SHELXL-97
_cell_angle_alpha 90.00
_cell_angle_beta 90.00
_cell_angle_gamma 90.00
_cell_formula_units_Z 4
_cell_length_a 8.9068(6)
_cell_length_b 5.9555(4)
_cell_length_c 18.4541(11)
_cell_measurement_reflns_used 5985
_cell_measurement_temperature 100(2)
_cell_measurement_theta_max 28.12
_cell_measurement_theta_min 2.21
_cell_volume 978.89(11)
_computing_cell_refinement 'APEX2 (Bruker, 2005)'
_computing_data_collection 'APEX2 (Bruker, 2005)'
_computing_data_reduction 'SAINT (Bruker, 2003)'
_computing_molecular_graphics 'SHELXTL (Bruker, 2001)'
_computing_publication_material 'SHELXTL (Bruker, 2001)'
_computing_structure_refinement 'SHELXL97 (Sheldrick, 1997)'
_computing_structure_solution 'SHELXS97 (Sheldrick, 1997)'
_diffrn_ambient_temperature 100(2)
_diffrn_measured_fraction_theta_full 0.999
_diffrn_measured_fraction_theta_max 0.999
_diffrn_measurement_device_type 'Bruker SMART APEXII CCD'
_diffrn_measurement_method \w
_diffrn_radiation_monochromator graphite
_diffrn_radiation_source 'fine-focus sealed tube'
_diffrn_radiation_type MoK\a
_diffrn_radiation_wavelength 0.71073
_diffrn_reflns_av_R_equivalents 0.0144
_diffrn_reflns_av_sigmaI/netI 0.0089
_diffrn_reflns_limit_h_max 11
_diffrn_reflns_limit_h_min -11
_diffrn_reflns_limit_k_max 7
_diffrn_reflns_limit_k_min -7
_diffrn_reflns_limit_l_max 23
_diffrn_reflns_limit_l_min -23
_diffrn_reflns_number 7650
_diffrn_reflns_theta_full 27.50
_diffrn_reflns_theta_max 27.50
_diffrn_reflns_theta_min 2.21
_diffrn_standards_decay_% 0
_diffrn_standards_interval_count 0
_diffrn_standards_interval_time 0
_diffrn_standards_number 0
_exptl_absorpt_coefficient_mu 0.099
_exptl_absorpt_correction_T_max 0.9862
_exptl_absorpt_correction_T_min 0.9476
_exptl_absorpt_correction_type multi-scan
_exptl_absorpt_process_details '(SADABS; Sheldrick, 2004)'
_exptl_crystal_colour colorless
_exptl_crystal_density_diffrn 1.386
_exptl_crystal_density_method 'not measured'
_exptl_crystal_description rectangular
_exptl_crystal_F_000 432
_exptl_crystal_size_max 0.44
_exptl_crystal_size_mid 0.24
_exptl_crystal_size_min 0.14
_refine_diff_density_max 0.246
_refine_diff_density_min -0.137
_refine_ls_extinction_method none
_refine_ls_goodness_of_fit_ref 1.077
_refine_ls_hydrogen_treatment constr
_refine_ls_matrix_type full
_refine_ls_number_parameters 138
_refine_ls_number_reflns 1158
_refine_ls_number_restraints 1
_refine_ls_restrained_S_all 1.076
_refine_ls_R_factor_all 0.0265
_refine_ls_R_factor_gt 0.0260
_refine_ls_shift/su_max 0.001
_refine_ls_shift/su_mean 0.000
_refine_ls_structure_factor_coef Fsqd
_refine_ls_weighting_details 'calc w=1/[\s^2^(Fo^2^)+(0.0489P)^2^+0.1853P] where P=(Fo^2^+2Fc^2^)/3'
_refine_ls_weighting_scheme calc
_refine_ls_wR_factor_gt 0.0716
_refine_ls_wR_factor_ref 0.0723
_reflns_number_gt 1139
_reflns_number_total 1158
_reflns_threshold_expression I>2\s(I)
_cod_data_source_file gk2106.cif
_cod_data_source_block I
_cod_depositor_comments
;
The following automatic conversions were performed:
'_symmetry_cell_setting' value 'Orthorhombic' changed to 'orthorhombic'
according to '/home/saulius/struct/CIF-dictionaries/cif_core.dic'
dictionary named 'cif_core.dic' version 2.4.1 from 2010-06-29.

Automatic conversion script
Id: cif_fix_enum 1527 2010-12-29 10:47:43Z saulius 

The following automatic conversions were performed:

'_symmetry_cell_setting' value 'Orthorhombic' changed to
'orthorhombic' according to
/home/saulius/struct/CIF-dictionaries/cif_core.dic dictionary named
'cif_core.dic' version 2.4.1 from 2010-06-29.

Automatic conversion script
Id: cif_fix_values 1715 2011-07-08 13:25:40Z adriana 
;
_cod_database_code 2215917
_cod_database_fobs_code 2215917

loop_
_symmetry_equiv_pos_as_xyz
'x, y, z'
'-x, -y, z+1/2'
'x+1/2, -y+1/2, z'
'-x+1/2, y+1/2, z+1/2'

loop_
_atom_site_type_symbol
_atom_site_label
_atom_site_fract_x
_atom_site_fract_y
_atom_site_fract_z
_atom_site_U_iso_or_equiv
_atom_site_adp_type
_atom_site_calc_flag
_atom_site_refinement_flags
_atom_site_occupancy
O O1 0.50432(13) 0.5539(2) 0.67957(7) 0.0191(3) Uani d . 1
C C1 0.38910(18) 0.5085(2) 0.64822(10) 0.0153(3) Uani d . 1
O O2 0.39225(12) 0.43751(19) 0.57840(6) 0.0146(2) Uani d . 1
C C2 0.23233(18) 0.5146(3) 0.67242(10) 0.0164(3) Uani d . 1
H H2 0.1986 0.5591 0.7191 0.020 Uiso calc R 1
C C3 0.14558(18) 0.4476(3) 0.61813(10) 0.0159(3) Uani d . 1
H H3 0.0392 0.4373 0.6197 0.019 Uiso calc R 1
C C4 0.24068(17) 0.3909(3) 0.55420(9) 0.0144(3) Uani d . 1
H H4 0.2147 0.4927 0.5130 0.017 Uiso calc R 1
C C5 0.23120(17) 0.1448(3) 0.52891(8) 0.0141(3) Uani d . 1
H H5 0.1268 0.1152 0.5115 0.017 Uiso calc R 1
O O3 0.26211(13) -0.00292(19) 0.58730(7) 0.0175(3) Uani d . 1
H H3A 0.1863 -0.0119 0.6142 0.026 Uiso calc R 1
C C6 0.33994(16) 0.0935(3) 0.46734(8) 0.0142(3) Uani d . 1
C C7 0.41772(18) -0.1102(3) 0.46543(9) 0.0171(3) Uani d . 1
H H7 0.4074 -0.2135 0.5043 0.021 Uiso calc R 1
C C8 0.51017(18) -0.1631(3) 0.40711(9) 0.0187(3) Uani d . 1
H H8 0.5611 -0.3033 0.4067 0.022 Uiso calc R 1
C C9 0.4542(2) 0.1892(3) 0.35204(9) 0.0196(3) Uani d . 1
H H9 0.4669 0.2940 0.3137 0.023 Uiso calc R 1
C C10 0.36031(18) 0.2425(3) 0.40992(9) 0.0178(3) Uani d . 1
H H10 0.3094 0.3827 0.4103 0.021 Uiso calc R 1
C C11 0.52985(19) -0.0159(3) 0.34946(9) 0.0177(3) Uani d . 1
C C12 0.6291(2) -0.0768(3) 0.28616(10) 0.0250(4) Uani d . 1
H H12A 0.5777 -0.1873 0.2556 0.038 Uiso calc R 1
H H12B 0.7234 -0.1409 0.3041 0.038 Uiso calc R 1
H H12C 0.6507 0.0582 0.2576 0.038 Uiso calc R 1

loop_
_atom_site_aniso_label
_atom_site_aniso_U_11
_atom_site_aniso_U_22
_atom_site_aniso_U_33
_atom_site_aniso_U_12
_atom_site_aniso_U_13
_atom_site_aniso_U_23
O1 0.0148(5) 0.0221(6) 0.0205(6) -0.0026(5) -0.0003(4) -0.0030(5)
C1 0.0189(8) 0.0103(6) 0.0168(7) 0.0008(5) 0.0027(6) 0.0001(5)
O2 0.0113(5) 0.0165(5) 0.0159(5) -0.0011(4) 0.0019(4) -0.0003(4)
C2 0.0166(7) 0.0144(7) 0.0182(7) 0.0011(5) 0.0044(6) 0.0001(6)
C3 0.0151(7) 0.0126(7) 0.0198(7) 0.0011(6) 0.0029(6) 0.0028(6)
C4 0.0108(7) 0.0157(7) 0.0167(7) 0.0005(5) -0.0001(5) 0.0017(6)
C5 0.0122(7) 0.0157(7) 0.0145(7) -0.0001(5) 0.0011(6) 0.0012(6)
O3 0.0168(5) 0.0184(6) 0.0174(6) 0.0020(4) 0.0041(5) 0.0054(5)
C6 0.0115(6) 0.0164(7) 0.0148(7) -0.0016(5) -0.0011(6) -0.0016(6)
C7 0.0173(7) 0.0142(7) 0.0199(7) -0.0016(6) 0.0006(6) 0.0006(6)
C8 0.0186(7) 0.0153(7) 0.0223(8) 0.0003(6) -0.0009(6) -0.0034(6)
C9 0.0221(8) 0.0214(8) 0.0152(7) -0.0010(7) 0.0001(6) 0.0005(6)
C10 0.0181(7) 0.0172(7) 0.0181(7) 0.0026(6) -0.0013(6) 0.0016(7)
C11 0.0169(8) 0.0209(8) 0.0152(7) -0.0031(6) 0.0004(6) -0.0059(6)
C12 0.0278(9) 0.0277(9) 0.0196(8) 0.0001(7) 0.0060(7) -0.0066(7)

loop_
_atom_type_symbol
_atom_type_description
_atom_type_scat_dispersion_real
_atom_type_scat_dispersion_imag
_atom_type_scat_source
C C 0.0033 0.0000 'International Tables Vol C Tables 4.2.6.8 and 6.1.1.4'
H H 0.0000 0.0000 'International Tables Vol C Tables 4.2.6.8 and 6.1.1.4'
O O 0.0106 0.0000 'International Tables Vol C Tables 4.2.6.8 and 6.1.1.4'

loop_
_geom_angle_atom_site_label_1
_geom_angle_atom_site_label_2
_geom_angle_atom_site_label_3
_geom_angle
O1 C1 O2 120.45(15)
O1 C1 C2 131.09(16)
O2 C1 C2 108.46(14)
C1 O2 C4 109.47(12)
C3 C2 C1 108.50(15)
C3 C2 H2 125.8
C1 C2 H2 125.8
C2 C3 C4 109.56(14)
C2 C3 H3 125.2
C4 C3 H3 125.2
O2 C4 C3 104.00(13)
O2 C4 C5 109.07(12)
C3 C4 C5 115.09(13)
O2 C4 H4 109.5
C3 C4 H4 109.5
C5 C4 H4 109.5
O3 C5 C6 108.60(12)
O3 C5 C4 110.45(12)
C6 C5 C4 112.43(12)
O3 C5 H5 108.4
C6 C5 H5 108.4
C4 C5 H5 108.4
C5 O3 H3A 109.5
C10 C6 C7 117.96(14)
C10 C6 C5 121.47(14)
C7 C6 C5 120.51(14)
C8 C7 C6 120.64(15)
C8 C7 H7 119.7
C6 C7 H7 119.7
C11 C8 C7 121.59(15)
C11 C8 H8 119.2
C7 C8 H8 119.2
C10 C9 C11 121.03(15)
C10 C9 H9 119.5
C11 C9 H9 119.5
C9 C10 C6 121.05(14)
C9 C10 H10 119.5
C6 C10 H10 119.5
C8 C11 C9 117.71(15)
C8 C11 C12 120.98(15)
C9 C11 C12 121.31(15)
C11 C12 H12A 109.5
C11 C12 H12B 109.5
H12A C12 H12B 109.5
C11 C12 H12C 109.5
H12A C12 H12C 109.5
H12B C12 H12C 109.5

loop_
_geom_bond_atom_site_label_1
_geom_bond_atom_site_label_2
_geom_bond_distance
O1 C1 1.209(2)
C1 O2 1.356(2)
C1 C2 1.466(2)
O2 C4 1.4489(18)
C2 C3 1.327(3)
C2 H2 0.9500
C3 C4 1.491(2)
C3 H3 0.9500
C4 C5 1.541(2)
C4 H4 1.0000
C5 O3 1.4179(19)
C5 C6 1.524(2)
C5 H5 1.0000
O3 H3A 0.8400
C6 C10 1.394(2)
C6 C7 1.397(2)
C7 C8 1.391(2)
C7 H7 0.9500
C8 C11 1.390(2)
C8 H8 0.9500
C9 C10 1.393(2)
C9 C11 1.396(2)
C9 H9 0.9500
C10 H10 0.9500
C11 C12 1.509(2)
C12 H12A 0.9800
C12 H12B 0.9800
C12 H12C 0.9800

loop_
_geom_hbond_atom_site_label_D
_geom_hbond_atom_site_label_H
_geom_hbond_atom_site_label_A
_geom_hbond_site_symmetry_A
_geom_hbond_distance_DH
_geom_hbond_distance_HA
_geom_hbond_distance_DA
_geom_hbond_angle_DHA
O3 H3A O1 3_455 0.84 2.04 2.8747(17) 177

loop_
_geom_torsion_atom_site_label_1
_geom_torsion_atom_site_label_2
_geom_torsion_atom_site_label_3
_geom_torsion_atom_site_label_4
_geom_torsion
_geom_torsion_publ_flag
O1 C1 O2 C4 178.96(14) ?
C2 C1 O2 C4 -0.91(16) ?
O1 C1 C2 C3 -179.55(17) ?
O2 C1 C2 C3 0.31(17) ?
C1 C2 C3 C4 0.41(18) ?
C1 O2 C4 C3 1.11(16) ?
C1 O2 C4 C5 -122.16(13) ?
C2 C3 C4 O2 -0.92(17) ?
C2 C3 C4 C5 118.32(15) ?
O2 C4 C5 O3 62.38(15) y
C3 C4 C5 O3 -54.01(18) y
O2 C4 C5 C6 -59.10(16) y
C3 C4 C5 C6 -175.49(13) y
H4 C4 C5 H5 -59 y
O3 C5 C6 C10 -164.99(14) y
C4 C5 C6 C10 -42.46(19) y
O3 C5 C6 C7 17.78(19) y
C4 C5 C6 C7 140.31(15) y
C10 C6 C7 C8 -1.2(2) ?
C5 C6 C7 C8 176.12(14) ?
C6 C7 C8 C11 0.7(2) ?
C11 C9 C10 C6 0.5(3) ?
C7 C6 C10 C9 0.6(2) ?
C5 C6 C10 C9 -176.71(15) ?
C7 C8 C11 C9 0.4(2) ?
C7 C8 C11 C12 -179.29(15) ?
C10 C9 C11 C8 -1.0(2) ?
C10 C9 C11 C12 178.67(16) ?
